data_1555224
loop_
_publ_author_name
'Sai, Chun-Mei'
'Li, Da-Hong'
'Xue, Chun-Mei'
'Wang, Kai-Bo'
'Hu, Ping'
'Pei, Yue-Hu'
'Bai, Jiao'
'Jing, Yong-Kui'
'Li, Zhan-Lin'
'Hua, Hui-Ming'

_publ_section_title
;
 Two Pairs of Enantiomeric Alkaloid Dimers from Macleaya cordata.
;
_journal_issue 16
_journal_name_full 'Organic letters'
_journal_page_first 4102
_journal_page_last 4105
_journal_paper_doi 10.1021/acs.orglett.5b02044
_journal_volume 17
_journal_year 2015
_chemical_formula_moiety 'C41 H36 N2 O9'
_chemical_formula_sum 'C41 H36 N2 O9'
_chemical_formula_weight 700.72
_space_group_crystal_system monoclinic
_space_group_IT_number 14
_space_group_name_Hall '-P 2ybc'
_space_group_name_H-M_alt 'P 1 21/c 1'
_atom_sites_solution_hydrogens geom
_atom_sites_solution_primary direct
_atom_sites_solution_secondary difmap
_audit_creation_date 2014-11-14
_audit_creation_method
;
  Olex2 1.1
  (compiled 2011.02.15 svn.r1672, GUI svn.r3494)
;
_cell_angle_alpha 90.00
_cell_angle_beta 92.9390(19)
_cell_angle_gamma 90.00
_cell_formula_units_Z 4
_cell_length_a 19.0503(4)
_cell_length_b 11.68507(17)
_cell_length_c 14.8134(3)
_cell_measurement_reflns_used 7024
_cell_measurement_temperature 102.3
_cell_measurement_theta_max 71.0560
_cell_measurement_theta_min 3.6832
_cell_volume 3293.19(11)
_computing_cell_refinement
;
CrysAlisPro, Agilent Technologies,
Version 1.171.35.11 (release 16-05-2011 CrysAlis171 .NET)
(compiled May 16 2011,17:55:39)
;
_computing_data_collection
;
CrysAlisPro, Agilent Technologies,
Version 1.171.35.11 (release 16-05-2011 CrysAlis171 .NET)
(compiled May 16 2011,17:55:39)
;
_computing_data_reduction
;
CrysAlisPro, Agilent Technologies,
Version 1.171.35.11 (release 16-05-2011 CrysAlis171 .NET)
(compiled May 16 2011,17:55:39)
;
_computing_molecular_graphics
;
O. V. Dolomanov, L. J. Bourhis, R. J. Gildea, J. A. K. Howard and H. Puschmann,
OLEX2: a complete structure solution, refinement and analysis program.
J. Appl. Cryst. (2009). 42, 339-341.
;
_computing_publication_material
;
O. V. Dolomanov, L. J. Bourhis, R. J. Gildea, J. A. K. Howard and H. Puschmann,
OLEX2: a complete structure solution, refinement and analysis program.
J. Appl. Cryst. (2009). 42, 339-341.
;
_computing_structure_refinement 'SHELXL-97 (Sheldrick, 1997)'
_computing_structure_solution 'A short history of SHELX (Sheldrick, 2007)/Bruker'
_diffrn_ambient_temperature 102.3
_diffrn_detector_area_resol_mean 16.0971
_diffrn_measured_fraction_theta_full 0.977
_diffrn_measured_fraction_theta_max 0.977
_diffrn_measurement_details
;
#__ type_ start__ end____ width___ exp.time_
  1 omega  -44.00    9.00   1.0000    2.5000
omega____ theta____ kappa____ phi______ frames
    -       -8.5000  111.0000   60.0000 53

#__ type_ start__ end____ width___ exp.time_
  2 omega   12.00   45.00   1.0000    2.5000
omega____ theta____ kappa____ phi______ frames
    -       34.7969   77.0000  120.0000 33

#__ type_ start__ end____ width___ exp.time_
  3 omega   35.00   87.00   1.0000    2.5000
omega____ theta____ kappa____ phi______ frames
    -       34.7969   37.0000  150.0000 52

#__ type_ start__ end____ width___ exp.time_
  4 omega   61.00   91.00   1.0000    2.5000
omega____ theta____ kappa____ phi______ frames
    -       34.7969   77.0000 -150.0000 30

#__ type_ start__ end____ width___ exp.time_
  5 omega   20.00  102.00   1.0000    2.5000
omega____ theta____ kappa____ phi______ frames
    -       34.7969   37.0000  -30.0000 82

#__ type_ start__ end____ width___ exp.time_
  6 omega   27.00   53.00   1.0000    2.5000
omega____ theta____ kappa____ phi______ frames
    -       34.7969   77.0000 -180.0000 26

#__ type_ start__ end____ width___ exp.time_
  7 omega   37.00   62.00   1.0000    2.5000
omega____ theta____ kappa____ phi______ frames
    -       34.7969  -77.0000   30.0000 25

#__ type_ start__ end____ width___ exp.time_
  8 omega  -11.00   59.00   1.0000    2.5000
omega____ theta____ kappa____ phi______ frames
    -       34.7969  -91.0000  160.0000 70

#__ type_ start__ end____ width___ exp.time_
  9 omega  -34.00   52.00   1.0000    2.5000
omega____ theta____ kappa____ phi______ frames
    -       34.7969  -37.0000 -120.0000 86

#__ type_ start__ end____ width___ exp.time_
 10 omega  -20.00   10.00   1.0000    2.5000
omega____ theta____ kappa____ phi______ frames
    -       34.7969  -77.0000   30.0000 30

#__ type_ start__ end____ width___ exp.time_
 11 omega  -32.00   83.00   1.0000    2.5000
omega____ theta____ kappa____ phi______ frames
    -       34.7969    0.0000  -90.0000 115

#__ type_ start__ end____ width___ exp.time_
 12 omega   10.00   53.00   1.0000    2.5000
omega____ theta____ kappa____ phi______ frames
    -       34.7969   77.0000 -150.0000 43

#__ type_ start__ end____ width___ exp.time_
 13 omega   81.00  172.00   1.0000   10.0000
omega____ theta____ kappa____ phi______ frames
    -      108.0000   77.0000  120.0000 91

#__ type_ start__ end____ width___ exp.time_
 14 omega  143.00  169.00   1.0000   10.0000
omega____ theta____ kappa____ phi______ frames
    -      108.0000   45.0000 -120.0000 26

#__ type_ start__ end____ width___ exp.time_
 15 omega   40.00   98.00   1.0000   10.0000
omega____ theta____ kappa____ phi______ frames
    -      108.0000  -45.0000 -150.0000 58

#__ type_ start__ end____ width___ exp.time_
 16 omega   82.00  172.00   1.0000   10.0000
omega____ theta____ kappa____ phi______ frames
    -      108.0000   77.0000    0.0000 90

#__ type_ start__ end____ width___ exp.time_
 17 omega   60.00   96.00   1.0000   10.0000
omega____ theta____ kappa____ phi______ frames
    -      108.0000  -45.0000   30.0000 36

#__ type_ start__ end____ width___ exp.time_
 18 omega   54.00   80.00   1.0000   10.0000
omega____ theta____ kappa____ phi______ frames
    -      108.0000  -45.0000  -90.0000 26

#__ type_ start__ end____ width___ exp.time_
 19 omega   92.00  118.00   1.0000   10.0000
omega____ theta____ kappa____ phi______ frames
    -      108.0000   45.0000   90.0000 26

#__ type_ start__ end____ width___ exp.time_
 20 omega  128.00  163.00   1.0000   10.0000
omega____ theta____ kappa____ phi______ frames
    -      108.0000   45.0000   90.0000 35

#__ type_ start__ end____ width___ exp.time_
 21 omega   84.00  113.00   1.0000   10.0000
omega____ theta____ kappa____ phi______ frames
    -      108.0000   77.0000  -60.0000 29

#__ type_ start__ end____ width___ exp.time_
 22 omega  129.00  174.00   1.0000   10.0000
omega____ theta____ kappa____ phi______ frames
    -      108.0000   77.0000  -60.0000 45

#__ type_ start__ end____ width___ exp.time_
 23 omega   97.00  148.00   1.0000   10.0000
omega____ theta____ kappa____ phi______ frames
    -      108.0000   15.0000  -90.0000 51
;
_diffrn_measurement_device_type 'Xcalibur, Eos, Gemini'
_diffrn_measurement_method '\w scans'
_diffrn_orient_matrix_UB_11 0.0585419000
_diffrn_orient_matrix_UB_12 0.0263463000
_diffrn_orient_matrix_UB_13 -0.0648108000
_diffrn_orient_matrix_UB_21 0.0450512000
_diffrn_orient_matrix_UB_22 -0.0967084000
_diffrn_orient_matrix_UB_23 0.0432986000
_diffrn_orient_matrix_UB_31 -0.0329750000
_diffrn_orient_matrix_UB_32 -0.0853571000
_diffrn_orient_matrix_UB_33 -0.0689581000
_diffrn_radiation_monochromator graphite
_diffrn_radiation_type 'Cu K\a'
_diffrn_radiation_wavelength 1.5418
_diffrn_reflns_av_R_equivalents 0.0314
_diffrn_reflns_av_unetI/netI 0.0349
_diffrn_reflns_limit_h_max 23
_diffrn_reflns_limit_h_min -23
_diffrn_reflns_limit_k_max 14
_diffrn_reflns_limit_k_min -14
_diffrn_reflns_limit_l_max 17
_diffrn_reflns_limit_l_min -18
_diffrn_reflns_number 15555
_diffrn_reflns_theta_full 71.23
_diffrn_reflns_theta_max 71.23
_diffrn_reflns_theta_min 4.44
_diffrn_source 'Enhance (Cu) X-ray Source'
_exptl_absorpt_coefficient_mu 0.825
_exptl_absorpt_correction_T_max 1.00000
_exptl_absorpt_correction_T_min 0.90726
_exptl_absorpt_correction_type multi-scan
_exptl_absorpt_process_details
;
CrysAlisPro, Agilent Technologies,
Version 1.171.35.11 (release 16-05-2011 CrysAlis171 .NET)
(compiled May 16 2011,17:55:39)
Empirical absorption correction using spherical harmonics,
 implemented in SCALE3 ABSPACK scaling algorithm.
;
_exptl_crystal_density_diffrn 1.413
_exptl_crystal_density_method 'not measured'
_exptl_crystal_F_000 1472
_exptl_crystal_size_max 0.30
_exptl_crystal_size_mid 0.25
_exptl_crystal_size_min 0.04
_refine_diff_density_max 0.288
_refine_diff_density_min -0.211
_refine_diff_density_rms 0.044
_refine_ls_extinction_method none
_refine_ls_goodness_of_fit_ref 1.024
_refine_ls_hydrogen_treatment mixed
_refine_ls_matrix_type full
_refine_ls_number_parameters 473
_refine_ls_number_reflns 6251
_refine_ls_number_restraints 0
_refine_ls_restrained_S_all 1.024
_refine_ls_R_factor_all 0.0476
_refine_ls_R_factor_gt 0.0404
_refine_ls_shift/su_max 0.001
_refine_ls_shift/su_mean 0.000
_refine_ls_structure_factor_coef Fsqd
_refine_ls_weighting_details 'calc w=1/[\s^2^(Fo^2^)+(0.0459P)^2^+1.4169P] where P=(Fo^2^+2Fc^2^)/3'
_refine_ls_weighting_scheme calc
_refine_ls_wR_factor_gt 0.0982
_refine_ls_wR_factor_ref 0.1033
_reflns_number_gt 5389
_reflns_number_total 6251
_reflns_threshold_expression >2sigma(I)
_cod_data_source_file ol5b02044_si_001.cif
_cod_data_source_block exp_2502
_cod_database_code 1555224
_reflns_odcompleteness_completeness 99.89
_reflns_odcompleteness_iscentric 1
_reflns_odcompleteness_theta 66.97

loop_
_space_group_symop_id
_space_group_symop_operation_xyz
1 'x, y, z'
2 '-x, y+1/2, -z+1/2'
3 '-x, -y, -z'
4 'x, -y-1/2, z-1/2'

loop_
_atom_site_label
_atom_site_type_symbol
_atom_site_fract_x
_atom_site_fract_y
_atom_site_fract_z
_atom_site_U_iso_or_equiv
_atom_site_adp_type
_atom_site_occupancy
_atom_site_symmetry_multiplicity
_atom_site_calc_flag
_atom_site_refinement_flags
O2 O 0.38308(6) 0.92184(10) 0.28801(7) 0.0212(2) Uani 1 1 d .
O8 O 0.04162(6) 1.27076(10) -0.03018(8) 0.0235(3) Uani 1 1 d .
O1 O 0.49199(6) 0.86115(11) 0.24272(8) 0.0273(3) Uani 1 1 d .
O9 O -0.01543(6) 1.32922(11) 0.12380(8) 0.0285(3) Uani 1 1 d .
O3 O 0.16858(6) 1.67026(10) -0.01975(9) 0.0284(3) Uani 1 1 d .
O5 O 0.43172(6) 0.63043(10) 0.03858(8) 0.0272(3) Uani 1 1 d .
O4 O 0.13208(6) 1.58962(10) 0.11290(8) 0.0272(3) Uani 1 1 d .
O6 O 0.37888(6) 0.60814(10) 0.17559(8) 0.0266(3) Uani 1 1 d .
N1 N 0.29351(7) 1.24902(11) 0.19911(8) 0.0169(3) Uani 1 1 d .
O7 O 0.18842(6) 0.91202(10) 0.19059(8) 0.0270(3) Uani 1 1 d .
C19 C 0.27873(8) 1.39096(13) 0.07921(10) 0.0180(3) Uani 1 1 d .
C14 C 0.50474(8) 1.01023(14) 0.12693(11) 0.0215(3) Uani 1 1 d .
H14 H 0.5493 0.9850 0.1088 0.026 Uiso 1 1 calc R
C21 C 0.37017(8) 1.24349(13) 0.07147(10) 0.0182(3) Uani 1 1 d .
C22 C 0.39087(8) 1.29300(14) -0.01023(10) 0.0203(3) Uani 1 1 d .
H22 H 0.4283 1.2596 -0.0411 0.024 Uiso 1 1 calc R
C5 C 0.21517(8) 0.95782(14) -0.09910(10) 0.0211(3) Uani 1 1 d .
H5A H 0.2104 1.0008 -0.1567 0.025 Uiso 1 1 calc R
H5B H 0.2034 0.8768 -0.1122 0.025 Uiso 1 1 calc R
C17 C 0.18954(8) 1.53157(14) 0.08507(11) 0.0216(3) Uani 1 1 d .
C15 C 0.47032(8) 0.95544(14) 0.19354(10) 0.0196(3) Uani 1 1 d .
C8 C 0.09462(9) 0.95869(15) -0.05488(13) 0.0298(4) Uani 1 1 d .
H8A H 0.0766 0.9851 -0.1144 0.045 Uiso 1 1 calc R
H8B H 0.0638 0.9860 -0.0085 0.045 Uiso 1 1 calc R
H8C H 0.0959 0.8749 -0.0541 0.045 Uiso 1 1 calc R
C9 C 0.43897(9) 0.84078(14) 0.30565(11) 0.0223(3) Uani 1 1 d .
H9A H 0.4589 0.8501 0.3683 0.027 Uiso 1 1 calc R
H9B H 0.4208 0.7618 0.2987 0.027 Uiso 1 1 calc R
C24 C 0.30067(8) 1.43917(13) -0.00327(11) 0.0203(3) Uani 1 1 d .
N2 N 0.16561(7) 1.00355(11) -0.03650(9) 0.0193(3) Uani 1 1 d .
C37 C 0.04543(8) 1.26706(14) 0.13225(11) 0.0229(3) Uani 1 1 d .
C36 C 0.07848(8) 1.23220(15) 0.21354(11) 0.0233(3) Uani 1 1 d .
H36 H 0.0585 1.2505 0.2692 0.028 Uiso 1 1 calc R
C25 C 0.26463(9) 1.53622(14) -0.04179(11) 0.0232(3) Uani 1 1 d .
H25 H 0.2777 1.5686 -0.0973 0.028 Uiso 1 1 calc R
C27 C 0.43546(9) 0.57002(16) 0.12318(12) 0.0282(4) Uani 1 1 d .
H27A H 0.4316 0.4866 0.1123 0.034 Uiso 1 1 calc R
H27B H 0.4810 0.5855 0.1560 0.034 Uiso 1 1 calc R
C10 C 0.40514(8) 0.99169(13) 0.22009(10) 0.0170(3) Uani 1 1 d .
C11 C 0.36987(8) 1.08282(13) 0.18047(10) 0.0164(3) Uani 1 1 d .
C30 C 0.28111(8) 0.86811(13) 0.09689(10) 0.0187(3) Uani 1 1 d .
C18 C 0.22053(8) 1.43795(14) 0.12318(10) 0.0200(3) Uani 1 1 d .
H18 H 0.2042 1.4050 0.1769 0.024 Uiso 1 1 calc R
C23 C 0.35788(9) 1.38793(14) -0.04538(10) 0.0221(3) Uani 1 1 d .
H23 H 0.3737 1.4205 -0.0995 0.026 Uiso 1 1 calc R
C29 C 0.29971(8) 0.77504(14) 0.15481(10) 0.0201(3) Uani 1 1 d .
H29 H 0.2770 0.7640 0.2098 0.024 Uiso 1 1 calc R
C39 C 0.13627(8) 1.17228(13) 0.05049(10) 0.0188(3) Uani 1 1 d .
C40 C -0.05046(10) 1.35223(19) 0.20473(13) 0.0381(5) Uani 1 1 d .
H40A H -0.0950 1.3916 0.1897 0.057 Uiso 1 1 calc R
H40B H -0.0206 1.4009 0.2446 0.057 Uiso 1 1 calc R
H40C H -0.0599 1.2800 0.2355 0.057 Uiso 1 1 calc R
C20 C 0.31545(8) 1.29385(13) 0.11545(10) 0.0166(3) Uani 1 1 d .
C41 C 0.06032(10) 1.38499(15) -0.05500(12) 0.0277(4) Uani 1 1 d .
H41A H 0.0308 1.4092 -0.1077 0.042 Uiso 1 1 calc R
H41B H 0.1098 1.3869 -0.0699 0.042 Uiso 1 1 calc R
H41C H 0.0531 1.4369 -0.0044 0.042 Uiso 1 1 calc R
C26 C 0.21133(9) 1.58004(14) 0.00388(11) 0.0226(3) Uani 1 1 d .
C28 C 0.35097(8) 0.70171(13) 0.12966(11) 0.0207(3) Uani 1 1 d .
C12 C 0.40508(8) 1.14203(13) 0.11240(10) 0.0172(3) Uani 1 1 d .
C34 C 0.17065(8) 1.14086(13) 0.13285(10) 0.0183(3) Uani 1 1 d .
C13 C 0.47081(8) 1.10526(14) 0.08711(10) 0.0196(3) Uani 1 1 d .
H13 H 0.4934 1.1460 0.0413 0.024 Uiso 1 1 calc R
C32 C 0.36239(8) 0.79959(14) -0.01116(11) 0.0205(3) Uani 1 1 d .
H32 H 0.3830 0.8045 -0.0681 0.025 Uiso 1 1 calc R
C16 C 0.12633(9) 1.68973(14) 0.05646(12) 0.0269(4) Uani 1 1 d .
H16A H 0.0767 1.7026 0.0358 0.032 Uiso 1 1 calc R
H16B H 0.1434 1.7580 0.0905 0.032 Uiso 1 1 calc R
C35 C 0.14104(8) 1.17033(14) 0.21303(10) 0.0206(3) Uani 1 1 d .
H35 H 0.1638 1.1479 0.2688 0.025 Uiso 1 1 calc R
C33 C 0.38240(8) 0.71451(14) 0.04856(11) 0.0211(3) Uani 1 1 d .
C6 C 0.16373(8) 1.12973(13) -0.03743(10) 0.0195(3) Uani 1 1 d .
H6A H 0.1328 1.1567 -0.0888 0.023 Uiso 1 1 calc R
H6B H 0.2116 1.1603 -0.0449 0.023 Uiso 1 1 calc R
C4 C 0.29140(8) 0.96556(14) -0.06125(10) 0.0202(3) Uani 1 1 d .
H4A H 0.3230 0.9549 -0.1116 0.024 Uiso 1 1 calc R
H4B H 0.2996 1.0435 -0.0367 0.024 Uiso 1 1 calc R
C38 C 0.07522(8) 1.23712(14) 0.05090(11) 0.0208(3) Uani 1 1 d .
C3 C 0.23082(8) 0.94896(14) 0.13955(10) 0.0188(3) Uani 1 1 d .
C1 C 0.29686(8) 1.12380(13) 0.20192(10) 0.0161(3) Uani 1 1 d .
H1 H 0.2855 1.0965 0.2634 0.019 Uiso 1 1 calc R
C31 C 0.31129(8) 0.87934(13) 0.01227(11) 0.0187(3) Uani 1 1 d .
C2 C 0.24031(8) 1.07805(13) 0.13039(10) 0.0166(3) Uani 1 1 d .
H2 H 0.2589 1.0921 0.0694 0.020 Uiso 1 1 calc R
C7 C 0.32652(9) 1.30643(14) 0.27784(10) 0.0224(3) Uani 1 1 d .
H7A H 0.3764 1.2855 0.2838 0.034 Uiso 1 1 calc R
H7B H 0.3032 1.2829 0.3323 0.034 Uiso 1 1 calc R
H7C H 0.3222 1.3895 0.2703 0.034 Uiso 1 1 calc R

loop_
_atom_site_aniso_label
_atom_site_aniso_U_11
_atom_site_aniso_U_22
_atom_site_aniso_U_33
_atom_site_aniso_U_23
_atom_site_aniso_U_13
_atom_site_aniso_U_12
O2 0.0228(6) 0.0221(6) 0.0189(5) 0.0043(4) 0.0035(4) 0.0048(5)
O8 0.0208(6) 0.0255(6) 0.0238(6) -0.0001(5) -0.0035(5) 0.0033(5)
O1 0.0256(6) 0.0303(6) 0.0264(6) 0.0068(5) 0.0059(5) 0.0107(5)
O9 0.0195(6) 0.0381(7) 0.0281(6) -0.0026(5) 0.0029(5) 0.0099(5)
O3 0.0271(6) 0.0231(6) 0.0348(6) 0.0060(5) -0.0011(5) 0.0034(5)
O5 0.0239(6) 0.0270(6) 0.0309(6) 0.0032(5) 0.0022(5) 0.0093(5)
O4 0.0240(6) 0.0225(6) 0.0352(6) 0.0028(5) 0.0027(5) 0.0059(5)
O6 0.0295(6) 0.0231(6) 0.0270(6) 0.0041(5) -0.0008(5) 0.0049(5)
N1 0.0190(6) 0.0172(6) 0.0148(6) -0.0001(5) 0.0013(5) 0.0006(5)
O7 0.0290(6) 0.0228(6) 0.0305(6) 0.0012(5) 0.0135(5) -0.0028(5)
C19 0.0191(7) 0.0168(7) 0.0180(7) -0.0022(6) -0.0016(6) -0.0035(6)
C14 0.0161(7) 0.0270(8) 0.0217(7) -0.0035(7) 0.0031(6) 0.0019(6)
C21 0.0183(7) 0.0190(7) 0.0171(7) -0.0033(6) -0.0002(6) -0.0041(6)
C22 0.0208(8) 0.0227(8) 0.0178(7) -0.0024(6) 0.0043(6) -0.0025(6)
C5 0.0252(8) 0.0218(8) 0.0162(7) 0.0002(6) -0.0005(6) 0.0027(6)
C17 0.0189(8) 0.0200(8) 0.0256(8) -0.0034(6) -0.0010(6) -0.0020(6)
C15 0.0190(7) 0.0213(8) 0.0182(7) -0.0030(6) -0.0034(6) 0.0024(6)
C8 0.0210(8) 0.0255(9) 0.0423(10) -0.0033(8) -0.0027(7) -0.0007(7)
C9 0.0234(8) 0.0237(8) 0.0198(7) 0.0022(6) -0.0005(6) 0.0051(7)
C24 0.0219(8) 0.0187(8) 0.0200(7) -0.0013(6) -0.0024(6) -0.0041(6)
N2 0.0170(6) 0.0200(7) 0.0210(6) -0.0011(5) 0.0004(5) 0.0005(5)
C37 0.0158(7) 0.0235(8) 0.0293(8) -0.0015(7) 0.0017(6) 0.0023(6)
C36 0.0190(8) 0.0306(9) 0.0207(8) -0.0020(7) 0.0061(6) 0.0012(7)
C25 0.0262(8) 0.0220(8) 0.0211(8) 0.0035(6) -0.0015(6) -0.0051(7)
C27 0.0260(9) 0.0275(9) 0.0307(9) 0.0028(7) -0.0030(7) 0.0066(7)
C10 0.0184(7) 0.0194(7) 0.0133(6) -0.0022(6) 0.0004(6) -0.0021(6)
C11 0.0161(7) 0.0190(7) 0.0141(7) -0.0033(6) -0.0004(6) -0.0009(6)
C30 0.0170(7) 0.0176(7) 0.0214(7) -0.0014(6) -0.0002(6) -0.0039(6)
C18 0.0200(8) 0.0203(8) 0.0195(7) -0.0011(6) 0.0001(6) -0.0015(6)
C23 0.0269(8) 0.0237(8) 0.0158(7) 0.0013(6) 0.0024(6) -0.0041(7)
C29 0.0202(8) 0.0207(8) 0.0194(7) -0.0009(6) 0.0003(6) -0.0044(6)
C39 0.0167(7) 0.0179(7) 0.0220(7) -0.0001(6) 0.0017(6) -0.0035(6)
C40 0.0276(9) 0.0535(13) 0.0341(10) -0.0021(9) 0.0107(8) 0.0150(9)
C20 0.0176(7) 0.0166(7) 0.0154(7) -0.0010(6) -0.0005(6) -0.0039(6)
C41 0.0304(9) 0.0284(9) 0.0243(8) 0.0016(7) -0.0005(7) 0.0024(7)
C26 0.0229(8) 0.0171(7) 0.0271(8) 0.0017(6) -0.0072(7) -0.0026(6)
C28 0.0215(8) 0.0174(8) 0.0225(8) 0.0007(6) -0.0057(6) -0.0036(6)
C12 0.0180(7) 0.0187(7) 0.0147(7) -0.0034(6) -0.0003(6) -0.0034(6)
C34 0.0155(7) 0.0183(7) 0.0211(7) 0.0006(6) 0.0015(6) -0.0021(6)
C13 0.0195(7) 0.0225(8) 0.0171(7) -0.0015(6) 0.0028(6) -0.0035(6)
C32 0.0182(7) 0.0216(8) 0.0218(7) -0.0011(6) 0.0027(6) -0.0009(6)
C16 0.0218(8) 0.0193(8) 0.0391(10) 0.0030(7) -0.0027(7) 0.0027(6)
C35 0.0178(7) 0.0251(8) 0.0190(7) 0.0014(6) 0.0005(6) -0.0013(6)
C33 0.0158(7) 0.0205(8) 0.0266(8) -0.0029(6) -0.0020(6) 0.0007(6)
C6 0.0187(7) 0.0211(8) 0.0186(7) 0.0014(6) -0.0004(6) 0.0010(6)
C4 0.0213(8) 0.0211(8) 0.0186(7) 0.0004(6) 0.0057(6) 0.0016(6)
C38 0.0182(7) 0.0223(8) 0.0217(8) -0.0002(6) -0.0015(6) -0.0003(6)
C3 0.0170(7) 0.0216(8) 0.0178(7) 0.0002(6) 0.0001(6) -0.0020(6)
C1 0.0167(7) 0.0182(7) 0.0136(6) 0.0012(6) 0.0017(5) 0.0006(6)
C31 0.0152(7) 0.0187(7) 0.0223(7) -0.0015(6) 0.0002(6) -0.0034(6)
C2 0.0163(7) 0.0191(7) 0.0143(7) -0.0009(6) 0.0014(6) -0.0009(6)
C7 0.0275(8) 0.0226(8) 0.0172(7) -0.0027(6) 0.0011(6) -0.0002(7)

loop_
_atom_type_symbol
_atom_type_description
_atom_type_scat_dispersion_real
_atom_type_scat_dispersion_imag
_atom_type_scat_source
C C 0.0181 0.0091 'International Tables Vol C Tables 4.2.6.8 and 6.1.1.4'
H H 0.0000 0.0000 'International Tables Vol C Tables 4.2.6.8 and 6.1.1.4'
N N 0.0311 0.0180 'International Tables Vol C Tables 4.2.6.8 and 6.1.1.4'
O O 0.0492 0.0322 'International Tables Vol C Tables 4.2.6.8 and 6.1.1.4'

loop_
_geom_angle_atom_site_label_1
_geom_angle_atom_site_label_2
_geom_angle_atom_site_label_3
_geom_angle
C10 O2 C9 105.78(12)
C38 O8 C41 112.06(12)
C15 O1 C9 106.05(12)
C37 O9 C40 116.98(14)
C26 O3 C16 105.73(13)
C33 O5 C27 105.15(13)
C17 O4 C16 105.43(13)
C28 O6 C27 105.12(13)
C20 N1 C1 112.14(12)
C20 N1 C7 113.05(12)
C7 N1 C1 114.84(12)
C18 C19 C24 120.55(14)
C20 C19 C24 118.52(14)
C20 C19 C18 120.92(14)
C15 C14 H14 121.8
C15 C14 C13 116.50(14)
C13 C14 H14 121.8
C22 C21 C12 122.72(14)
C20 C21 C22 118.48(15)
C20 C21 C12 118.79(14)
C21 C22 H22 119.5
C23 C22 C21 121.02(15)
C23 C22 H22 119.5
H5A C5 H5B 107.9
N2 C5 H5A 109.2
N2 C5 H5B 109.2
N2 C5 C4 112.21(12)
C4 C5 H5A 109.2
C4 C5 H5B 109.2
O4 C17 C26 109.42(14)
C18 C17 O4 127.85(15)
C18 C17 C26 122.62(15)
O1 C15 C10 110.10(14)
C14 C15 O1 127.95(14)
C14 C15 C10 121.96(15)
H8A C8 H8B 109.5
H8A C8 H8C 109.5
H8B C8 H8C 109.5
N2 C8 H8A 109.5
N2 C8 H8B 109.5
N2 C8 H8C 109.5
O2 C9 H9A 110.0
O2 C9 H9B 110.0
O1 C9 O2 108.25(12)
O1 C9 H9A 110.0
O1 C9 H9B 110.0
H9A C9 H9B 108.4
C19 C24 C25 119.94(15)
C23 C24 C19 118.43(14)
C23 C24 C25 121.62(14)
C5 N2 C8 111.88(13)
C5 N2 C6 112.13(12)
C8 N2 C6 109.55(13)
O9 C37 C36 125.34(15)
O9 C37 C38 115.60(15)
C36 C37 C38 119.06(15)
C37 C36 H36 120.1
C37 C36 C35 119.75(15)
C35 C36 H36 120.1
C24 C25 H25 121.3
C26 C25 C24 117.34(15)
C26 C25 H25 121.3
O5 C27 H27A 110.0
O5 C27 H27B 110.0
O6 C27 O5 108.37(13)
O6 C27 H27A 110.0
O6 C27 H27B 110.0
H27A C27 H27B 108.4
O2 C10 C15 109.69(13)
C11 C10 O2 127.59(14)
C11 C10 C15 122.71(14)
C10 C11 C12 116.26(14)
C10 C11 C1 125.97(14)
C12 C11 C1 117.76(13)
C29 C30 C3 111.80(13)
C31 C30 C29 120.50(14)
C31 C30 C3 127.64(14)
C19 C18 H18 121.5
C17 C18 C19 117.02(15)
C17 C18 H18 121.5
C22 C23 C24 121.68(14)
C22 C23 H23 119.2
C24 C23 H23 119.2
C30 C29 H29 120.8
C28 C29 C30 118.42(14)
C28 C29 H29 120.8
C34 C39 C6 119.73(14)
C38 C39 C34 119.51(14)
C38 C39 C6 120.67(14)
O9 C40 H40A 109.5
O9 C40 H40B 109.5
O9 C40 H40C 109.5
H40A C40 H40B 109.5
H40A C40 H40C 109.5
H40B C40 H40C 109.5
C19 C20 N1 117.37(13)
C21 C20 N1 120.81(14)
C21 C20 C19 121.82(14)
O8 C41 H41A 109.5
O8 C41 H41B 109.5
O8 C41 H41C 109.5
H41A C41 H41B 109.5
H41A C41 H41C 109.5
H41B C41 H41C 109.5
O3 C26 C17 109.29(15)
C25 C26 O3 128.18(16)
C25 C26 C17 122.46(15)
C29 C28 O6 128.73(15)
C29 C28 C33 121.25(15)
C33 C28 O6 110.02(14)
C11 C12 C21 117.67(14)
C13 C12 C21 122.01(14)
C13 C12 C11 120.31(14)
C39 C34 C2 118.36(13)
C35 C34 C39 119.22(14)
C35 C34 C2 122.40(14)
C14 C13 H13 118.9
C12 C13 C14 122.23(14)
C12 C13 H13 118.9
C33 C32 H32 120.2
C33 C32 C31 119.66(15)
C31 C32 H32 120.2
O3 C16 O4 107.38(13)
O3 C16 H16A 110.2
O3 C16 H16B 110.2
O4 C16 H16A 110.2
O4 C16 H16B 110.2
H16A C16 H16B 108.5
C36 C35 H35 119.3
C34 C35 C36 121.31(15)
C34 C35 H35 119.3
O5 C33 C28 110.28(14)
C32 C33 O5 128.20(15)
C32 C33 C28 121.48(15)
N2 C6 C39 109.27(12)
N2 C6 H6A 109.8
N2 C6 H6B 109.8
C39 C6 H6A 109.8
C39 C6 H6B 109.8
H6A C6 H6B 108.3
C5 C4 H4A 108.6
C5 C4 H4B 108.6
H4A C4 H4B 107.5
C31 C4 C5 114.87(13)
C31 C4 H4A 108.6
C31 C4 H4B 108.6
O8 C38 C37 118.94(14)
C39 C38 O8 119.98(14)
C39 C38 C37 121.06(15)
O7 C3 C30 119.73(14)
O7 C3 C2 119.52(14)
C30 C3 C2 120.09(13)
N1 C1 C11 110.35(12)
N1 C1 H1 109.5
N1 C1 C2 107.12(12)
C11 C1 H1 109.5
C11 C1 C2 110.86(12)
C2 C1 H1 109.5
C30 C31 C4 126.93(14)
C32 C31 C30 118.49(15)
C32 C31 C4 114.46(13)
C34 C2 C3 111.58(12)
C34 C2 C1 112.98(12)
C34 C2 H2 107.0
C3 C2 C1 110.97(12)
C3 C2 H2 107.0
C1 C2 H2 107.0
N1 C7 H7A 109.5
N1 C7 H7B 109.5
N1 C7 H7C 109.5
H7A C7 H7B 109.5
H7A C7 H7C 109.5
H7B C7 H7C 109.5

loop_
_geom_bond_atom_site_label_1
_geom_bond_atom_site_label_2
_geom_bond_distance
O2 C9 1.4389(19)
O2 C10 1.3778(18)
O8 C41 1.434(2)
O8 C38 1.3886(19)
O1 C15 1.3727(19)
O1 C9 1.4291(19)
O9 C37 1.3686(19)
O9 C40 1.427(2)
O3 C26 1.367(2)
O3 C16 1.438(2)
O5 C27 1.437(2)
O5 C33 1.3726(19)
O4 C17 1.369(2)
O4 C16 1.439(2)
O6 C27 1.431(2)
O6 C28 1.3799(19)
N1 C20 1.4277(19)
N1 C1 1.4650(19)
N1 C7 1.460(2)
O7 C3 1.2137(19)
C19 C24 1.427(2)
C19 C18 1.424(2)
C19 C20 1.424(2)
C14 H14 0.9500
C14 C15 1.371(2)
C14 C13 1.400(2)
C21 C22 1.416(2)
C21 C20 1.388(2)
C21 C12 1.475(2)
C22 H22 0.9500
C22 C23 1.365(2)
C5 H5A 0.9900
C5 H5B 0.9900
C5 N2 1.458(2)
C5 C4 1.532(2)
C17 C18 1.353(2)
C17 C26 1.411(2)
C15 C10 1.388(2)
C8 H8A 0.9800
C8 H8B 0.9800
C8 H8C 0.9800
C8 N2 1.463(2)
C9 H9A 0.9900
C9 H9B 0.9900
C24 C25 1.429(2)
C24 C23 1.416(2)
N2 C6 1.475(2)
C37 C36 1.391(2)
C37 C38 1.402(2)
C36 H36 0.9500
C36 C35 1.394(2)
C25 H25 0.9500
C25 C26 1.350(2)
C27 H27A 0.9900
C27 H27B 0.9900
C10 C11 1.374(2)
C11 C12 1.420(2)
C11 C1 1.520(2)
C30 C29 1.419(2)
C30 C3 1.507(2)
C30 C31 1.412(2)
C18 H18 0.9500
C23 H23 0.9500
C29 H29 0.9500
C29 C28 1.365(2)
C39 C34 1.404(2)
C39 C6 1.512(2)
C39 C38 1.388(2)
C40 H40A 0.9800
C40 H40B 0.9800
C40 H40C 0.9800
C41 H41A 0.9800
C41 H41B 0.9800
C41 H41C 0.9800
C28 C33 1.378(2)
C12 C13 1.393(2)
C34 C35 1.384(2)
C34 C2 1.519(2)
C13 H13 0.9500
C32 H32 0.9500
C32 C33 1.372(2)
C32 C31 1.404(2)
C16 H16A 0.9900
C16 H16B 0.9900
C35 H35 0.9500
C6 H6A 0.9900
C6 H6B 0.9900
C4 H4A 0.9900
C4 H4B 0.9900
C4 C31 1.517(2)
C3 C2 1.526(2)
C1 H1 1.0000
C1 C2 1.566(2)
C2 H2 1.0000
C7 H7A 0.9800
C7 H7B 0.9800
C7 H7C 0.9800

loop_
_geom_torsion_atom_site_label_1
_geom_torsion_atom_site_label_2
_geom_torsion_atom_site_label_3
_geom_torsion_atom_site_label_4
_geom_torsion
O2 C10 C11 C12 179.06(14)
O2 C10 C11 C1 -2.0(2)
O1 C15 C10 O2 0.44(17)
O1 C15 C10 C11 -178.26(14)
O9 C37 C36 C35 -179.12(15)
O9 C37 C38 O8 -0.5(2)
O9 C37 C38 C39 -178.79(14)
O4 C17 C18 C19 177.92(15)
O4 C17 C26 O3 0.92(18)
O4 C17 C26 C25 -176.38(15)
O6 C28 C33 O5 -0.05(18)
O6 C28 C33 C32 178.04(14)
N1 C1 C2 C34 -43.93(16)
N1 C1 C2 C3 -170.11(12)
O7 C3 C2 C34 -38.4(2)
O7 C3 C2 C1 88.61(17)
C19 C24 C25 C26 1.5(2)
C19 C24 C23 C22 1.6(2)
C14 C15 C10 O2 -179.78(14)
C14 C15 C10 C11 1.5(2)
C21 C22 C23 C24 -1.6(2)
C21 C12 C13 C14 178.81(14)
C22 C21 C20 N1 -178.56(13)
C22 C21 C20 C19 1.9(2)
C22 C21 C12 C11 -164.51(14)
C22 C21 C12 C13 16.5(2)
C5 N2 C6 C39 -157.46(12)
C5 C4 C31 C30 -60.7(2)
C5 C4 C31 C32 115.25(15)
C17 O4 C16 O3 16.38(17)
C15 O1 C9 O2 3.65(17)
C15 C14 C13 C12 -0.9(2)
C15 C10 C11 C12 -2.5(2)
C15 C10 C11 C1 176.44(14)
C8 N2 C6 C39 77.70(16)
C9 O2 C10 C15 1.84(16)
C9 O2 C10 C11 -179.54(15)
C9 O1 C15 C14 177.70(16)
C9 O1 C15 C10 -2.54(17)
C24 C19 C18 C17 -2.4(2)
C24 C19 C20 N1 178.54(13)
C24 C19 C20 C21 -1.9(2)
C24 C25 C26 O3 -178.69(15)
C24 C25 C26 C17 -1.9(2)
N2 C5 C4 C31 74.38(17)
C37 C36 C35 C34 -1.1(3)
C36 C37 C38 O8 179.17(15)
C36 C37 C38 C39 0.9(2)
C25 C24 C23 C22 -177.82(15)
C27 O5 C33 C28 -6.17(18)
C27 O5 C33 C32 175.90(16)
C27 O6 C28 C29 -174.13(16)
C27 O6 C28 C33 6.27(17)
C10 O2 C9 O1 -3.38(16)
C10 C11 C12 C21 -177.22(13)
C10 C11 C12 C13 1.8(2)
C10 C11 C1 N1 142.39(15)
C10 C11 C1 C2 -99.10(17)
C11 C12 C13 C14 -0.2(2)
C11 C1 C2 C34 -164.37(12)
C11 C1 C2 C3 69.45(15)
C30 C29 C28 O6 178.06(15)
C30 C29 C28 C33 -2.4(2)
C30 C3 C2 C34 150.99(13)
C30 C3 C2 C1 -82.05(16)
C18 C19 C24 C25 0.7(2)
C18 C19 C24 C23 -178.69(14)
C18 C19 C20 N1 -2.6(2)
C18 C19 C20 C21 176.92(14)
C18 C17 C26 O3 177.47(14)
C18 C17 C26 C25 0.2(3)
C23 C24 C25 C26 -179.16(15)
C29 C30 C3 O7 -32.5(2)
C29 C30 C3 C2 138.12(14)
C29 C30 C31 C32 -3.0(2)
C29 C30 C31 C4 172.84(15)
C29 C28 C33 O5 -179.68(14)
C29 C28 C33 C32 -1.6(2)
C39 C34 C35 C36 -1.1(2)
C39 C34 C2 C3 -97.65(16)
C39 C34 C2 C1 136.49(14)
C40 O9 C37 C36 -5.2(3)
C40 O9 C37 C38 174.52(16)
C20 N1 C1 C11 54.15(16)
C20 N1 C1 C2 -66.62(15)
C20 C19 C24 C25 179.58(14)
C20 C19 C24 C23 0.2(2)
C20 C19 C18 C17 178.74(14)
C20 C21 C22 C23 -0.1(2)
C20 C21 C12 C11 16.6(2)
C20 C21 C12 C13 -162.45(14)
C41 O8 C38 C37 84.56(18)
C41 O8 C38 C39 -97.15(17)
C26 O3 C16 O4 -15.88(17)
C26 C17 C18 C19 2.0(2)
C28 O6 C27 O5 -10.02(17)
C12 C21 C22 C23 -179.08(14)
C12 C21 C20 N1 0.4(2)
C12 C21 C20 C19 -179.09(13)
C12 C11 C1 N1 -38.70(17)
C12 C11 C1 C2 79.80(16)
C34 C39 C6 N2 57.26(18)
C34 C39 C38 O8 178.61(14)
C34 C39 C38 C37 -3.1(2)
C13 C14 C15 O1 179.98(15)
C13 C14 C15 C10 0.2(2)
C16 O3 C26 C17 9.34(17)
C16 O3 C26 C25 -173.55(17)
C16 O4 C17 C18 172.94(16)
C16 O4 C17 C26 -10.74(17)
C35 C34 C2 C3 83.93(18)
C35 C34 C2 C1 -41.9(2)
C33 O5 C27 O6 10.01(17)
C33 C32 C31 C30 -1.0(2)
C33 C32 C31 C4 -177.30(14)
C6 C39 C34 C35 -173.38(14)
C6 C39 C34 C2 8.2(2)
C6 C39 C38 O8 -4.8(2)
C6 C39 C38 C37 173.43(15)
C4 C5 N2 C8 -158.28(14)
C4 C5 N2 C6 78.17(16)
C38 C37 C36 C35 1.2(3)
C38 C39 C34 C35 3.2(2)
C38 C39 C34 C2 -175.25(14)
C38 C39 C6 N2 -119.29(16)
C3 C30 C29 C28 -172.71(14)
C3 C30 C31 C32 173.92(15)
C3 C30 C31 C4 -10.3(3)
C1 N1 C20 C19 142.58(13)
C1 N1 C20 C21 -36.96(19)
C1 C11 C12 C21 3.8(2)
C1 C11 C12 C13 -177.20(13)
C31 C30 C29 C28 4.6(2)
C31 C30 C3 O7 150.37(16)
C31 C30 C3 C2 -39.0(2)
C31 C32 C33 O5 -178.98(15)
C31 C32 C33 C28 3.3(2)
C2 C34 C35 C36 177.28(15)
C7 N1 C20 C19 -85.66(16)
C7 N1 C20 C21 94.80(17)
C7 N1 C1 C11 -76.71(15)
C7 N1 C1 C2 162.52(12)
